data_4079644
loop_
_publ_author_name
'Tsukada, Naofumi'
'Ohnishi, Nozomi'
'Aono, Shiori'
'Takahashi, Fusako'

_publ_section_title
;
 Amination of Aryl Iodides Catalyzed by a Palladium--Copper Complex
 Supported by a Chelate-Bridging Ligand
;
_journal_issue 21
_journal_name_full Organometallics
_journal_page_first 7336
_journal_paper_doi 10.1021/om300902t
_journal_volume 31
_journal_year 2012
_chemical_formula_moiety 'C29 H25 Cl Cu N3 O P Pd'
_chemical_formula_sum 'C29 H25 Cl Cu N3 O P Pd'
_chemical_formula_weight 667.91
_space_group_IT_number 14
_symmetry_cell_setting monoclinic
_symmetry_Int_Tables_number 14
_symmetry_space_group_name_Hall '-P 2ybc'
_symmetry_space_group_name_H-M 'P 1 21/c 1'
_atom_sites_solution_hydrogens geom
_atom_sites_solution_primary direct
_atom_sites_solution_secondary difmap
_cell_angle_alpha 90.0000
_cell_angle_beta 96.037(3)
_cell_angle_gamma 90.0000
_cell_formula_units_Z 4
_cell_length_a 8.9880(19)
_cell_length_b 16.463(4)
_cell_length_c 18.052(4)
_cell_measurement_reflns_used 5432
_cell_measurement_temperature 293
_cell_measurement_theta_max 27.52
_cell_measurement_theta_min 3.04
_cell_volume 2656.3(10)
_computing_cell_refinement CrystalClear
_computing_data_collection 'CrystalClear (Rigaku/MSC Inc., 2006)'
_computing_data_reduction CrystalClear
_computing_molecular_graphics 'CrystalStructure 4.0'
_computing_publication_material 'CrystalStructure 4.0 (Rigaku, 2010)'
_computing_structure_refinement 'SHELXL97 (Sheldrick, 2008)'
_computing_structure_solution 'DIRDIF99-PATTY (Gould, et al., 1999)'
_diffrn_ambient_temperature 293
_diffrn_detector_area_resol_mean 7.314
_diffrn_measured_fraction_theta_full 0.992
_diffrn_measured_fraction_theta_max 0.992
_diffrn_measurement_device_type 'Rigaku Mercury70'
_diffrn_measurement_method \w
_diffrn_radiation_type 'Mo K\a'
_diffrn_radiation_wavelength 0.71070
_diffrn_reflns_av_R_equivalents 0.0608
_diffrn_reflns_limit_h_max 10
_diffrn_reflns_limit_h_min -10
_diffrn_reflns_limit_k_max 18
_diffrn_reflns_limit_k_min -19
_diffrn_reflns_limit_l_max 21
_diffrn_reflns_limit_l_min -21
_diffrn_reflns_number 16323
_diffrn_reflns_theta_full 25.00
_diffrn_reflns_theta_max 25.00
_diffrn_standards_number 0
_exptl_absorpt_coefficient_mu 1.667
_exptl_absorpt_correction_type none
_exptl_crystal_colour yellow
_exptl_crystal_density_diffrn 1.670
_exptl_crystal_density_method 'not measured'
_exptl_crystal_description plate
_exptl_crystal_F_000 1340.00
_exptl_crystal_size_max 0.180
_exptl_crystal_size_mid 0.150
_exptl_crystal_size_min 0.050
_refine_diff_density_max 1.940
_refine_diff_density_min -1.440
_refine_ls_extinction_method none
_refine_ls_goodness_of_fit_ref 1.072
_refine_ls_hydrogen_treatment mixed
_refine_ls_number_parameters 338
_refine_ls_number_reflns 4647
_refine_ls_number_restraints 1
_refine_ls_R_factor_gt 0.0981
_refine_ls_shift/su_max 0.001
_refine_ls_structure_factor_coef Fsqd
_refine_ls_weighting_details 'w = 1/[\s^2^(Fo^2^)+(0.0010P)^2^+50.0000P] where P=(Fo^2^+2Fc^2^)/3'
_refine_ls_weighting_scheme calc
_refine_ls_wR_factor_ref 0.2011
_reflns_number_gt 3194
_reflns_number_total 4647
_reflns_threshold_expression F^2^>2.0\s(F^2^)
_cod_data_source_file om300902t_si_003.cif
_cod_data_source_block complex2c_MePd(dpqfam)(OH)CuCl
_cod_database_code 4079644

loop_
_symmetry_equiv_pos_site_id
_symmetry_equiv_pos_as_xyz
1 +X,+Y,+Z
2 -X,1/2+Y,1/2-Z
3 -X,-Y,-Z
4 +X,1/2-Y,1/2+Z

loop_
_atom_site_label
_atom_site_type_symbol
_atom_site_fract_x
_atom_site_fract_y
_atom_site_fract_z
_atom_site_U_iso_or_equiv
_atom_site_adp_type
_atom_site_occupancy
_atom_site_symmetry_multiplicity
_atom_site_calc_flag
_atom_site_refinement_flags
Pd(1) Pd 0.16214(10) 0.07718(5) 0.22818(5) 0.0553(3) Uani 1.0 4 d .
Cu(1) Cu -0.09986(15) 0.01268(9) 0.07892(7) 0.0556(4) Uani 1.0 4 d .
Cl(1) Cl -0.0921(4) 0.0919(2) -0.02689(16) 0.0652(8) Uani 1.0 4 d .
P(1) P 0.3088(4) 0.06006(18) 0.33124(16) 0.0533(7) Uani 1.0 4 d .
O(1) O 0.0112(10) 0.0918(6) 0.1342(5) 0.072(3) Uani 1.0 4 d .
N(1) N -0.2736(10) -0.0540(6) 0.0350(5) 0.054(3) Uani 1.0 4 d .
N(2) N -0.1357(10) -0.0487(6) 0.1704(5) 0.053(3) Uani 1.0 4 d .
N(3) N 0.0914(10) -0.0437(6) 0.2475(5) 0.052(2) Uani 1.0 4 d .
C(1) C -0.3317(14) -0.0595(8) -0.0353(7) 0.067(4) Uani 1.0 4 d .
C(2) C -0.4644(14) -0.1001(8) -0.0569(7) 0.066(3) Uani 1.0 4 d .
C(3) C -0.5436(14) -0.1343(8) -0.0041(7) 0.067(4) Uani 1.0 4 d .
C(4) C -0.4868(13) -0.1303(7) 0.0716(7) 0.059(3) Uani 1.0 4 d .
C(5) C -0.3483(12) -0.0891(7) 0.0888(6) 0.051(3) Uani 1.0 4 d .
C(6) C -0.5596(14) -0.1618(8) 0.1312(7) 0.066(4) Uani 1.0 4 d .
C(7) C -0.4952(14) -0.1545(8) 0.2021(8) 0.066(3) Uani 1.0 4 d .
C(8) C -0.3540(13) -0.1170(7) 0.2193(7) 0.060(3) Uani 1.0 4 d .
C(9) C -0.2772(13) -0.0874(7) 0.1629(7) 0.057(3) Uani 1.0 4 d .
C(10) C -0.0411(13) -0.0760(7) 0.2267(6) 0.054(3) Uani 1.0 4 d .
C(11) C 0.1882(12) -0.0902(7) 0.2989(6) 0.053(3) Uani 1.0 4 d .
C(12) C 0.1799(13) -0.1756(7) 0.3069(7) 0.060(3) Uani 1.0 4 d .
C(13) C 0.2817(14) -0.2158(8) 0.3537(7) 0.066(4) Uani 1.0 4 d .
C(14) C 0.4002(14) -0.1750(7) 0.3950(7) 0.064(4) Uani 1.0 4 d .
C(15) C 0.4092(15) -0.0924(8) 0.3895(6) 0.064(4) Uani 1.0 4 d .
C(16) C 0.3054(12) -0.0491(7) 0.3419(5) 0.050(3) Uani 1.0 4 d .
C(17) C 0.2400(13) 0.1007(7) 0.4129(6) 0.056(3) Uani 1.0 4 d .
C(18) C 0.1993(16) 0.0543(9) 0.4709(8) 0.077(4) Uani 1.0 4 d .
C(19) C 0.1371(19) 0.0880(11) 0.5327(9) 0.094(5) Uani 1.0 4 d .
C(20) C 0.1194(17) 0.1699(11) 0.5351(9) 0.092(5) Uani 1.0 4 d .
C(21) C 0.1608(18) 0.2199(9) 0.4789(10) 0.093(5) Uani 1.0 4 d .
C(22) C 0.2200(16) 0.1855(8) 0.4182(9) 0.077(4) Uani 1.0 4 d .
C(23) C 0.5070(12) 0.0859(6) 0.3358(7) 0.051(3) Uani 1.0 4 d .
C(24) C 0.5803(14) 0.1169(9) 0.4048(8) 0.072(4) Uani 1.0 4 d .
C(25) C 0.7330(15) 0.1361(10) 0.4071(8) 0.081(4) Uani 1.0 4 d .
C(26) C 0.8084(15) 0.1277(9) 0.3464(9) 0.077(4) Uani 1.0 4 d .
C(27) C 0.7333(16) 0.0997(10) 0.2808(9) 0.083(4) Uani 1.0 4 d .
C(28) C 0.5847(16) 0.0803(8) 0.2766(7) 0.070(4) Uani 1.0 4 d .
C(29) C 0.2372(14) 0.1918(8) 0.2116(8) 0.071(4) Uani 1.0 4 d .
H(1) H -0.2813 -0.0351 -0.0719 0.0800 Uiso 1.0 4 calc R
H(2) H -0.4995 -0.1041 -0.1071 0.0789 Uiso 1.0 4 calc R
H(3) H -0.6344 -0.1599 -0.0181 0.0805 Uiso 1.0 4 calc R
H(1A) H 0.051(13) 0.132(6) 0.104(6) 0.07(4) Uiso 1.0 4 d .
H(6) H -0.6517 -0.1875 0.1216 0.0795 Uiso 1.0 4 calc R
H(7) H -0.5453 -0.1748 0.2407 0.0787 Uiso 1.0 4 calc R
H(8) H -0.3131 -0.1123 0.2687 0.0719 Uiso 1.0 4 calc R
H(10) H -0.0702 -0.1208 0.2531 0.0648 Uiso 1.0 4 calc R
H(12) H 0.1035 -0.2043 0.2797 0.0724 Uiso 1.0 4 calc R
H(13) H 0.2731 -0.2718 0.3587 0.0787 Uiso 1.0 4 calc R
H(14) H 0.4716 -0.2038 0.4255 0.0765 Uiso 1.0 4 calc R
H(15) H 0.4853 -0.0647 0.4179 0.0773 Uiso 1.0 4 calc R
H(18) H 0.2133 -0.0017 0.4693 0.0930 Uiso 1.0 4 calc R
H(19) H 0.1091 0.0551 0.5707 0.1122 Uiso 1.0 4 calc R
H(20) H 0.0785 0.1930 0.5755 0.1100 Uiso 1.0 4 calc R
H(21) H 0.1490 0.2759 0.4819 0.1118 Uiso 1.0 4 calc R
H(22) H 0.2470 0.2190 0.3803 0.0921 Uiso 1.0 4 calc R
H(24) H 0.5285 0.1239 0.4463 0.0866 Uiso 1.0 4 calc R
H(25) H 0.7835 0.1550 0.4514 0.0977 Uiso 1.0 4 calc R
H(26) H 0.9096 0.1405 0.3490 0.0926 Uiso 1.0 4 calc R
H(27) H 0.7843 0.0940 0.2388 0.1001 Uiso 1.0 4 calc R
H(28) H 0.5362 0.0627 0.2314 0.0846 Uiso 1.0 4 calc R
H(29A) H 0.3203 0.2036 0.2479 0.0853 Uiso 1.0 4 calc R
H(29B) H 0.1582 0.2300 0.2167 0.0853 Uiso 1.0 4 calc R
H(29C) H 0.2684 0.1958 0.1625 0.0853 Uiso 1.0 4 calc R

loop_
_atom_site_aniso_label
_atom_site_aniso_U_11
_atom_site_aniso_U_22
_atom_site_aniso_U_33
_atom_site_aniso_U_12
_atom_site_aniso_U_13
_atom_site_aniso_U_23
Pd(1) 0.0602(6) 0.0518(6) 0.0516(5) -0.0012(4) -0.0057(4) 0.0000(4)
Cu(1) 0.0553(8) 0.0592(9) 0.0507(8) -0.0051(7) -0.0021(6) 0.0044(6)
Cl(1) 0.0560(16) 0.081(2) 0.0580(16) 0.0024(15) 0.0007(13) 0.0142(15)
P(1) 0.0548(17) 0.0558(17) 0.0477(15) -0.0006(13) -0.0023(13) -0.0056(13)
O(1) 0.082(6) 0.072(6) 0.054(5) -0.027(5) -0.021(5) 0.014(4)
N(1) 0.053(5) 0.067(6) 0.042(5) -0.004(5) 0.005(4) 0.002(4)
N(2) 0.046(5) 0.065(6) 0.047(5) -0.007(5) -0.004(4) -0.006(5)
N(3) 0.057(6) 0.047(5) 0.047(5) 0.001(4) -0.012(4) -0.001(4)
C(1) 0.064(8) 0.080(9) 0.058(7) -0.002(7) 0.014(6) -0.005(7)
C(2) 0.064(8) 0.075(8) 0.056(7) -0.005(7) -0.001(6) -0.012(6)
C(3) 0.053(7) 0.075(9) 0.071(8) 0.003(6) -0.004(6) -0.013(7)
C(4) 0.055(7) 0.059(7) 0.062(7) 0.002(6) 0.004(6) -0.006(6)
C(5) 0.049(6) 0.054(6) 0.048(6) 0.001(5) 0.002(5) 0.001(5)
C(6) 0.051(7) 0.077(9) 0.072(8) -0.004(6) 0.009(6) 0.002(7)
C(7) 0.058(7) 0.064(8) 0.076(8) 0.005(6) 0.010(6) 0.004(7)
C(8) 0.054(7) 0.064(8) 0.061(7) 0.001(6) 0.003(6) 0.008(6)
C(9) 0.055(7) 0.055(7) 0.060(7) 0.003(6) -0.001(6) 0.009(6)
C(10) 0.058(7) 0.051(7) 0.053(6) -0.005(5) 0.003(5) -0.001(5)
C(11) 0.052(6) 0.062(7) 0.042(6) 0.003(5) -0.006(5) -0.001(5)
C(12) 0.063(7) 0.046(6) 0.068(8) -0.005(6) -0.006(6) 0.003(6)
C(13) 0.069(8) 0.053(7) 0.069(8) 0.009(6) -0.014(6) 0.011(6)
C(14) 0.073(8) 0.050(7) 0.062(7) 0.012(6) -0.024(6) -0.004(6)
C(15) 0.077(8) 0.063(8) 0.049(6) 0.002(7) -0.016(6) -0.005(6)
C(16) 0.056(6) 0.061(7) 0.032(5) 0.006(5) -0.001(5) -0.004(5)
C(17) 0.057(7) 0.061(7) 0.047(6) -0.007(6) -0.001(5) -0.009(5)
C(18) 0.095(10) 0.074(9) 0.067(8) 0.009(8) 0.022(8) -0.016(7)
C(19) 0.108(13) 0.101(13) 0.076(10) -0.009(10) 0.032(9) -0.009(9)
C(20) 0.085(11) 0.112(13) 0.081(10) -0.011(10) 0.024(8) -0.032(10)
C(21) 0.107(12) 0.064(9) 0.115(13) -0.011(9) 0.043(10) -0.029(9)
C(22) 0.082(9) 0.060(8) 0.091(10) -0.007(7) 0.020(8) -0.018(7)
C(23) 0.046(6) 0.034(5) 0.070(7) 0.001(5) -0.008(5) 0.012(5)
C(24) 0.062(8) 0.087(10) 0.065(8) -0.012(7) -0.005(6) -0.010(7)
C(25) 0.057(8) 0.109(12) 0.074(9) -0.009(8) -0.014(7) -0.007(8)
C(26) 0.060(8) 0.073(9) 0.101(11) -0.003(7) 0.019(8) 0.011(8)
C(27) 0.075(10) 0.091(11) 0.090(11) 0.004(8) 0.035(8) -0.001(9)
C(28) 0.082(9) 0.074(9) 0.057(7) 0.010(7) 0.013(7) -0.003(6)
C(29) 0.068(8) 0.061(8) 0.079(9) -0.000(6) -0.020(7) 0.006(7)

loop_
_atom_type_symbol
_atom_type_description
_atom_type_scat_dispersion_real
_atom_type_scat_dispersion_imag
_atom_type_scat_source
C C 0.0033 0.0016
;
International Tables for Crystallography
(1992, Vol. C, Tables 4.2.6.8 and 6.1.1.4)
;
H H 0.0000 0.0000
;
International Tables for Crystallography
(1992, Vol. C, Table 6.1.1.4)
;
Cl Cl 0.1484 0.1585
;
International Tables for Crystallography
(1992, Vol. C, Tables 4.2.6.8 and 6.1.1.4)
;
Cu Cu 0.3201 1.2651
;
International Tables for Crystallography
(1992, Vol. C, Tables 4.2.6.8 and 6.1.1.4)
;
N N 0.0061 0.0033
;
International Tables for Crystallography
(1992, Vol. C, Tables 4.2.6.8 and 6.1.1.4)
;
O O 0.0106 0.0060
;
International Tables for Crystallography
(1992, Vol. C, Tables 4.2.6.8 and 6.1.1.4)
;
P P 0.1023 0.0942
;
International Tables for Crystallography
(1992, Vol. C, Tables 4.2.6.8 and 6.1.1.4)
;
Pd Pd -0.9988 1.0072
;
International Tables for Crystallography
(1992, Vol. C, Tables 4.2.6.8 and 6.1.1.4)
;

loop_
_geom_angle_atom_site_label_1
_geom_angle_atom_site_label_2
_geom_angle_atom_site_label_3
_geom_angle
_geom_angle_publ_flag
P(1) Pd(1) O(1) 176.3(3) yes
P(1) Pd(1) N(3) 84.5(3) yes
P(1) Pd(1) C(29) 93.7(4) yes
O(1) Pd(1) N(3) 93.5(4) yes
O(1) Pd(1) C(29) 88.3(5) yes
N(3) Pd(1) C(29) 177.9(5) yes
Cl(1) Cu(1) O(1) 89.3(3) yes
Cl(1) Cu(1) N(1) 94.1(3) yes
Cl(1) Cu(1) N(2) 171.8(3) yes
O(1) Cu(1) N(1) 161.0(4) yes
O(1) Cu(1) N(2) 92.0(4) yes
N(1) Cu(1) N(2) 82.1(4) yes
Pd(1) P(1) C(16) 101.7(4) yes
Pd(1) P(1) C(17) 115.1(4) yes
Pd(1) P(1) C(23) 120.5(4) yes
C(16) P(1) C(17) 105.8(5) yes
C(16) P(1) C(23) 104.8(5) yes
C(17) P(1) C(23) 107.2(6) yes
Pd(1) O(1) Cu(1) 128.7(5) yes
Cu(1) N(1) C(1) 129.0(9) yes
Cu(1) N(1) C(5) 111.8(7) yes
C(1) N(1) C(5) 118.6(10) yes
Cu(1) N(2) C(9) 111.8(7) yes
Cu(1) N(2) C(10) 131.1(8) yes
C(9) N(2) C(10) 114.6(10) yes
Pd(1) N(3) C(10) 127.3(7) yes
Pd(1) N(3) C(11) 115.9(7) yes
C(10) N(3) C(11) 116.0(9) yes
N(1) C(1) C(2) 122.9(12) yes
C(1) C(2) C(3) 119.8(12) yes
C(2) C(3) C(4) 119.6(11) yes
C(3) C(4) C(5) 116.9(11) yes
C(3) C(4) C(6) 124.8(11) yes
C(5) C(4) C(6) 118.3(10) yes
N(1) C(5) C(4) 122.1(10) yes
N(1) C(5) C(9) 117.1(10) yes
C(4) C(5) C(9) 120.7(10) yes
C(4) C(6) C(7) 120.0(11) yes
C(6) C(7) C(8) 122.0(12) yes
C(7) C(8) C(9) 119.9(11) yes
N(2) C(9) C(5) 114.1(10) yes
N(2) C(9) C(8) 127.1(10) yes
C(5) C(9) C(8) 118.6(10) yes
N(2) C(10) N(3) 124.3(10) yes
N(3) C(11) C(12) 124.4(10) yes
N(3) C(11) C(16) 117.9(10) yes
C(12) C(11) C(16) 117.6(10) yes
C(11) C(12) C(13) 120.7(11) yes
C(12) C(13) C(14) 121.5(11) yes
C(13) C(14) C(15) 119.0(11) yes
C(14) C(15) C(16) 120.8(11) yes
P(1) C(16) C(11) 115.9(8) yes
P(1) C(16) C(15) 123.7(9) yes
C(11) C(16) C(15) 120.3(11) yes
P(1) C(17) C(18) 124.2(10) yes
P(1) C(17) C(22) 118.9(10) yes
C(18) C(17) C(22) 116.8(12) yes
C(17) C(18) C(19) 122.7(14) yes
C(18) C(19) C(20) 118.3(15) yes
C(19) C(20) C(21) 121.5(16) yes
C(20) C(21) C(22) 119.4(14) yes
C(17) C(22) C(21) 121.2(13) yes
P(1) C(23) C(24) 118.6(9) yes
P(1) C(23) C(28) 122.4(9) yes
C(24) C(23) C(28) 119.0(11) yes
C(23) C(24) C(25) 117.6(12) yes
C(24) C(25) C(26) 121.5(13) yes
C(25) C(26) C(27) 119.2(13) yes
C(26) C(27) C(28) 120.8(15) yes
C(23) C(28) C(27) 121.9(12) yes
Pd(1) O(1) H(1A) 107(6) no
Cu(1) O(1) H(1A) 113(6) no
N(1) C(1) H(1) 118.568 no
C(2) C(1) H(1) 118.556 no
C(1) C(2) H(2) 120.085 no
C(3) C(2) H(2) 120.078 no
C(2) C(3) H(3) 120.171 no
C(4) C(3) H(3) 120.181 no
C(4) C(6) H(6) 119.970 no
C(7) C(6) H(6) 119.986 no
C(6) C(7) H(7) 118.998 no
C(8) C(7) H(7) 118.998 no
C(7) C(8) H(8) 120.048 no
C(9) C(8) H(8) 120.030 no
N(2) C(10) H(10) 117.834 no
N(3) C(10) H(10) 117.836 no
C(11) C(12) H(12) 119.641 no
C(13) C(12) H(12) 119.650 no
C(12) C(13) H(13) 119.218 no
C(14) C(13) H(13) 119.238 no
C(13) C(14) H(14) 120.500 no
C(15) C(14) H(14) 120.519 no
C(14) C(15) H(15) 119.586 no
C(16) C(15) H(15) 119.618 no
C(17) C(18) H(18) 118.622 no
C(19) C(18) H(18) 118.630 no
C(18) C(19) H(19) 120.863 no
C(20) C(19) H(19) 120.855 no
C(19) C(20) H(20) 119.228 no
C(21) C(20) H(20) 119.245 no
C(20) C(21) H(21) 120.315 no
C(22) C(21) H(21) 120.304 no
C(17) C(22) H(22) 119.397 no
C(21) C(22) H(22) 119.392 no
C(23) C(24) H(24) 121.219 no
C(25) C(24) H(24) 121.224 no
C(24) C(25) H(25) 119.224 no
C(26) C(25) H(25) 119.240 no
C(25) C(26) H(26) 120.398 no
C(27) C(26) H(26) 120.413 no
C(26) C(27) H(27) 119.615 no
C(28) C(27) H(27) 119.611 no
C(23) C(28) H(28) 119.055 no
C(27) C(28) H(28) 119.058 no
Pd(1) C(29) H(29A) 109.468 no
Pd(1) C(29) H(29B) 109.470 no
Pd(1) C(29) H(29C) 109.480 no
H(29A) C(29) H(29B) 109.470 no
H(29A) C(29) H(29C) 109.470 no
H(29B) C(29) H(29C) 109.470 no

loop_
_geom_bond_atom_site_label_1
_geom_bond_atom_site_label_2
_geom_bond_distance
_geom_bond_publ_flag
Pd(1) P(1) 2.182(3) yes
Pd(1) O(1) 2.072(8) yes
Pd(1) N(3) 2.128(9) yes
Pd(1) C(29) 2.036(12) yes
Cu(1) Cl(1) 2.320(4) yes
Cu(1) O(1) 1.865(9) yes
Cu(1) N(1) 2.003(9) yes
Cu(1) N(2) 1.992(9) yes
P(1) C(16) 1.808(12) yes
P(1) C(17) 1.787(12) yes
P(1) C(23) 1.825(11) yes
N(1) C(1) 1.324(15) yes
N(1) C(5) 1.365(14) yes
N(2) C(9) 1.416(15) yes
N(2) C(10) 1.332(14) yes
N(3) C(10) 1.323(14) yes
N(3) C(11) 1.426(14) yes
C(1) C(2) 1.386(18) yes
C(2) C(3) 1.369(19) yes
C(3) C(4) 1.409(17) yes
C(4) C(5) 1.424(16) yes
C(4) C(6) 1.414(18) yes
C(5) C(9) 1.421(15) yes
C(6) C(7) 1.355(18) yes
C(7) C(8) 1.417(17) yes
C(8) C(9) 1.378(17) yes
C(11) C(12) 1.417(16) yes
C(11) C(16) 1.413(15) yes
C(12) C(13) 1.352(16) yes
C(13) C(14) 1.405(17) yes
C(14) C(15) 1.367(17) yes
C(15) C(16) 1.396(16) yes
C(17) C(18) 1.376(18) yes
C(17) C(22) 1.413(18) yes
C(18) C(19) 1.41(3) yes
C(19) C(20) 1.36(3) yes
C(20) C(21) 1.39(3) yes
C(21) C(22) 1.39(3) yes
C(23) C(24) 1.439(17) yes
C(23) C(28) 1.340(18) yes
C(24) C(25) 1.405(19) yes
C(25) C(26) 1.36(3) yes
C(26) C(27) 1.38(2) yes
C(27) C(28) 1.37(2) yes
O(1) H(1A) 0.95(10) no
C(1) H(1) 0.930 no
C(2) H(2) 0.930 no
C(3) H(3) 0.930 no
C(6) H(6) 0.930 no
C(7) H(7) 0.930 no
C(8) H(8) 0.930 no
C(10) H(10) 0.930 no
C(12) H(12) 0.930 no
C(13) H(13) 0.930 no
C(14) H(14) 0.930 no
C(15) H(15) 0.930 no
C(18) H(18) 0.930 no
C(19) H(19) 0.930 no
C(20) H(20) 0.930 no
C(21) H(21) 0.930 no
C(22) H(22) 0.930 no
C(24) H(24) 0.930 no
C(25) H(25) 0.930 no
C(26) H(26) 0.930 no
C(27) H(27) 0.930 no
C(28) H(28) 0.930 no
C(29) H(29A) 0.960 no
C(29) H(29B) 0.960 no
C(29) H(29C) 0.960 no

loop_
_geom_contact_atom_site_label_1
_geom_contact_atom_site_label_2
_geom_contact_distance
_geom_contact_publ_flag
_geom_contact_site_symmetry_2
Pd(1) N(2) 3.459(9) no .
Cu(1) N(3) 3.461(9) no .
Cl(1) C(1) 3.288(14) no .
O(1) C(10) 3.287(14) no .
N(1) C(3) 2.788(15) no .
N(2) C(11) 3.591(13) no .
N(3) C(9) 3.573(14) no .
C(1) C(4) 2.757(18) no .
C(1) C(9) 3.590(17) no .
C(2) C(5) 2.731(16) no .
C(4) C(8) 2.813(17) no .
C(5) C(7) 2.768(17) no .
C(5) C(10) 3.524(15) no .
C(6) C(9) 2.822(17) no .
C(8) C(10) 2.881(16) no .
C(10) C(12) 2.850(16) no .
C(10) C(16) 3.586(15) no .
C(11) C(14) 2.810(16) no .
C(12) C(15) 2.775(17) no .
C(13) C(16) 2.763(17) no .
C(15) C(17) 3.568(17) no .
C(15) C(18) 3.483(19) no .
C(15) C(23) 3.242(16) no .
C(16) C(18) 3.113(18) no .
C(16) C(28) 3.585(18) no .
C(17) C(20) 2.80(2) no .
C(17) C(24) 3.089(17) no .
C(18) C(21) 2.75(2) no .
C(19) C(22) 2.78(3) no .
C(22) C(23) 3.515(18) no .
C(22) C(24) 3.462(19) no .
C(23) C(26) 2.782(17) no .
C(23) C(29) 3.578(16) no .
C(24) C(27) 2.76(2) no .
C(25) C(28) 2.740(19) no .
Cu(1) Cu(1) 3.548(2) no 3_555
Cu(1) Cl(1) 2.677(4) no 3_555
Cl(1) Cu(1) 2.677(4) no 3_555
Cl(1) Cl(1) 3.536(5) no 3_555
Cl(1) N(1) 3.364(10) no 3_555
Cl(1) N(2) 3.539(10) no 3_555
Cl(1) C(3) 3.450(13) no 3_455
O(1) C(1) 3.584(16) no 3_555
N(1) Cl(1) 3.364(10) no 3_555
N(1) C(2) 3.511(16) no 3_455
N(1) C(3) 3.524(16) no 3_455
N(2) Cl(1) 3.539(10) no 3_555
N(2) C(27) 3.438(18) no 1_455
C(1) O(1) 3.584(16) no 3_555
C(1) C(3) 3.479(19) no 3_455
C(1) C(4) 3.554(18) no 3_455
C(2) N(1) 3.511(16) no 3_455
C(2) C(5) 3.559(17) no 3_455
C(3) Cl(1) 3.450(13) no 3_455
C(3) N(1) 3.524(16) no 3_455
C(3) C(1) 3.479(19) no 3_455
C(4) C(1) 3.554(18) no 3_455
C(5) C(2) 3.559(17) no 3_455
C(8) C(28) 3.470(18) no 1_455
C(8) C(29) 3.506(17) no 2_545
C(27) N(2) 3.438(18) no 1_655
C(28) C(8) 3.470(18) no 1_655
C(29) C(8) 3.506(17) no 2_555
Pd(1) H(28) 3.3645 no .
Cu(1) H(1) 3.1235 no .
Cl(1) H(1) 2.7632 no .
Cl(1) H(1A) 2.65(10) no .
P(1) H(15) 2.9430 no .
P(1) H(18) 2.9039 no .
P(1) H(22) 2.8355 no .
P(1) H(24) 2.9078 no .
P(1) H(28) 2.8633 no .
P(1) H(29A) 2.8090 no .
O(1) H(29B) 2.9541 no .
O(1) H(29C) 2.8799 no .
N(1) H(2) 3.2073 no .
N(2) H(8) 2.7163 no .
N(3) H(12) 2.7078 no .
C(1) H(3) 3.2260 no .
C(3) H(1) 3.2137 no .
C(3) H(6) 2.7065 no .
C(4) H(2) 3.2452 no .
C(4) H(7) 3.2354 no .
C(5) H(1) 3.1511 no .
C(5) H(3) 3.2638 no .
C(5) H(6) 3.2800 no .
C(5) H(8) 3.2523 no .
C(6) H(3) 2.7083 no .
C(6) H(8) 3.2522 no .
C(8) H(6) 3.2607 no .
C(8) H(10) 2.5601 no .
C(9) H(7) 3.2495 no .
C(9) H(10) 2.4034 no .
C(10) H(8) 2.7013 no .
C(10) H(12) 2.6086 no .
C(11) H(10) 2.4348 no .
C(11) H(13) 3.2428 no .
C(11) H(15) 3.2738 no .
C(11) H(18) 3.3911 no .
C(12) H(10) 2.5201 no .
C(12) H(14) 3.2390 no .
C(13) H(15) 3.2304 no .
C(14) H(12) 3.2415 no .
C(15) H(13) 3.2226 no .
C(15) H(18) 2.8181 no .
C(16) H(12) 3.2640 no .
C(16) H(14) 3.2437 no .
C(16) H(18) 2.6433 no .
C(16) H(28) 3.5411 no .
C(17) H(15) 3.4990 no .
C(17) H(19) 3.2811 no .
C(17) H(21) 3.2792 no .
C(17) H(24) 2.6281 no .
C(17) H(29A) 3.5658 no .
C(18) H(15) 3.4464 no .
C(18) H(20) 3.2229 no .
C(18) H(22) 3.2181 no .
C(18) H(24) 3.2467 no .
C(19) H(21) 3.2300 no .
C(20) H(18) 3.2110 no .
C(20) H(22) 3.2335 no .
C(21) H(19) 3.2374 no .
C(22) H(18) 3.2189 no .
C(22) H(20) 3.2329 no .
C(22) H(24) 2.9462 no .
C(22) H(29A) 3.3069 no .
C(23) H(15) 2.9057 no .
C(23) H(22) 3.3607 no .
C(23) H(25) 3.2759 no .
C(23) H(27) 3.1964 no .
C(23) H(29A) 2.9200 no .
C(24) H(15) 3.1246 no .
C(24) H(22) 3.4228 no .
C(24) H(26) 3.2488 no .
C(24) H(28) 3.2383 no .
C(25) H(27) 3.1964 no .
C(26) H(24) 3.2467 no .
C(26) H(28) 3.2203 no .
C(27) H(25) 3.1977 no .
C(28) H(24) 3.2370 no .
C(28) H(26) 3.2270 no .
C(28) H(29A) 3.1263 no .
C(29) H(1A) 2.62(10) no .
C(29) H(22) 3.0698 no .
C(29) H(28) 3.4150 no .
H(1) H(2) 2.2975 no .
H(2) H(3) 2.3029 no .
H(3) H(6) 2.5836 no .
H(1A) H(29A) 3.5617 no .
H(1A) H(29B) 2.6977 no .
H(1A) H(29C) 2.3689 no .
H(6) H(7) 2.2703 no .
H(7) H(8) 2.3332 no .
H(8) H(10) 2.2351 no .
H(10) H(12) 2.0978 no .
H(12) H(13) 2.2656 no .
H(13) H(14) 2.3316 no .
H(14) H(15) 2.2985 no .
H(15) H(18) 2.8975 no .
H(15) H(24) 3.1639 no .
H(18) H(19) 2.3356 no .
H(18) H(24) 3.5661 no .
H(19) H(20) 2.2897 no .
H(20) H(21) 2.3109 no .
H(21) H(22) 2.3146 no .
H(22) H(24) 3.1046 no .
H(22) H(29A) 2.5581 no .
H(22) H(29B) 2.9832 no .
H(24) H(25) 2.3411 no .
H(25) H(26) 2.2801 no .
H(26) H(27) 2.3099 no .
H(27) H(28) 2.2793 no .
H(28) H(29A) 3.0579 no .
H(28) H(29C) 3.3930 no .
Pd(1) H(1) 3.1972 no 3_555
Pd(1) H(26) 3.4694 no 1_455
Pd(1) H(27) 3.4327 no 1_455
Cu(1) H(1) 3.4612 no 3_555
Cu(1) H(3) 3.4971 no 3_455
Cu(1) H(27) 3.4413 no 1_455
Cl(1) H(3) 2.8939 no 3_455
Cl(1) H(6) 3.1423 no 3_455
Cl(1) H(21) 3.0637 no 4_554
O(1) H(1) 2.9330 no 3_555
O(1) H(13) 3.4142 no 2_555
O(1) H(27) 2.9221 no 1_455
N(1) H(21) 3.0439 no 2_545
N(2) H(27) 2.7840 no 1_455
N(3) H(27) 3.5625 no 1_455
C(1) H(1A) 3.15(11) no 3_555
C(1) H(21) 3.2617 no 2_545
C(1) H(29C) 3.3023 no 3_555
C(2) H(13) 3.4030 no 4_444
C(2) H(14) 3.2884 no 4_444
C(2) H(28) 3.2085 no 3_555
C(2) H(29C) 3.1512 no 3_555
C(3) H(1) 3.5477 no 3_455
C(3) H(13) 3.2221 no 4_444
C(3) H(14) 2.9626 no 4_444
C(4) H(1) 3.4302 no 3_455
C(4) H(22) 3.3406 no 2_545
C(5) H(2) 3.4918 no 3_455
C(5) H(21) 3.2026 no 2_545
C(5) H(22) 3.3190 no 2_545
C(6) H(22) 3.4513 no 2_545
C(7) H(22) 3.4970 no 2_545
C(7) H(29A) 2.9061 no 2_545
C(8) H(22) 3.4379 no 2_545
C(8) H(28) 3.1334 no 1_455
C(8) H(29A) 3.0218 no 2_545
C(8) H(29B) 3.2175 no 2_545
C(9) H(22) 3.2995 no 2_545
C(9) H(27) 3.3084 no 1_455
C(9) H(28) 3.2998 no 1_455
C(10) H(27) 3.2279 no 1_455
C(10) H(29B) 3.5461 no 2_545
C(11) H(7) 3.0504 no 1_655
C(12) H(7) 2.8551 no 1_655
C(12) H(20) 3.3198 no 3_556
C(12) H(29B) 3.3990 no 2_545
C(13) H(2) 3.5866 no 4_645
C(13) H(3) 3.1210 no 4_645
C(13) H(7) 2.7752 no 1_655
C(13) H(27) 3.5686 no 2_645
C(14) H(3) 3.1697 no 4_645
C(14) H(7) 2.8768 no 1_655
C(14) H(24) 2.9905 no 3_656
C(14) H(25) 3.3904 no 3_656
C(15) H(7) 3.0740 no 1_655
C(15) H(8) 3.4987 no 1_655
C(15) H(24) 3.0025 no 3_656
C(16) H(7) 3.1513 no 1_655
C(17) H(26) 3.1398 no 1_455
C(18) H(15) 3.3017 no 3_656
C(18) H(19) 3.3236 no 3_556
C(18) H(26) 3.5261 no 1_455
C(19) H(15) 3.4384 no 3_656
C(19) H(18) 3.4523 no 3_556
C(19) H(25) 3.5345 no 1_455
C(20) H(1A) 3.57(10) no 4_555
C(20) H(25) 3.2405 no 1_455
C(20) H(29C) 3.3643 no 4_555
C(21) H(1A) 3.53(10) no 4_555
C(21) H(14) 3.5731 no 3_656
C(21) H(25) 3.5399 no 1_455
C(21) H(26) 3.3458 no 1_455
C(22) H(26) 3.0266 no 1_455
C(24) H(6) 3.3273 no 2_555
C(24) H(14) 3.4571 no 3_656
C(24) H(15) 3.4241 no 3_656
C(24) H(18) 3.3640 no 3_656
C(25) H(6) 3.0252 no 2_555
C(25) H(18) 3.1432 no 3_656
C(25) H(19) 3.4580 no 3_656
C(26) H(6) 3.4269 no 2_555
C(26) H(19) 3.4066 no 3_656
C(27) H(2) 3.5867 no 3_555
C(27) H(8) 3.5190 no 1_655
C(27) H(13) 3.2842 no 2_655
C(28) H(2) 3.1005 no 3_555
C(28) H(8) 3.3082 no 1_655
C(29) H(2) 3.4845 no 3_555
C(29) H(7) 3.5684 no 2_555
C(29) H(8) 3.3084 no 2_555
C(29) H(10) 3.5181 no 2_555
C(29) H(12) 3.5246 no 2_555
C(29) H(20) 3.3070 no 4_554
H(1) Pd(1) 3.1972 no 3_555
H(1) Cu(1) 3.4612 no 3_555
H(1) O(1) 2.9330 no 3_555
H(1) C(3) 3.5477 no 3_455
H(1) C(4) 3.4302 no 3_455
H(1) H(1A) 2.7179 no 3_555
H(1) H(28) 3.5158 no 3_555
H(1) H(29C) 3.1193 no 3_555
H(2) C(5) 3.4918 no 3_455
H(2) C(13) 3.5866 no 4_444
H(2) C(27) 3.5867 no 3_555
H(2) C(28) 3.1005 no 3_555
H(2) C(29) 3.4845 no 3_555
H(2) H(13) 2.9099 no 4_444
H(2) H(14) 3.2318 no 4_444
H(2) H(27) 3.3098 no 3_555
H(2) H(28) 2.3356 no 3_555
H(2) H(29A) 3.5494 no 3_555
H(2) H(29C) 2.8346 no 3_555
H(3) Cu(1) 3.4971 no 3_455
H(3) Cl(1) 2.8939 no 3_455
H(3) C(13) 3.1210 no 4_444
H(3) C(14) 3.1697 no 4_444
H(3) H(13) 2.5516 no 4_444
H(3) H(14) 2.6798 no 4_444
H(3) H(25) 3.5872 no 2_545
H(1A) C(1) 3.15(11) no 3_555
H(1A) C(20) 3.57(10) no 4_554
H(1A) C(21) 3.53(10) no 4_554
H(1A) H(1) 2.7179 no 3_555
H(1A) H(13) 3.4482 no 2_555
H(1A) H(20) 2.9467 no 4_554
H(1A) H(21) 2.8885 no 4_554
H(6) Cl(1) 3.1423 no 3_455
H(6) C(24) 3.3273 no 2_545
H(6) C(25) 3.0252 no 2_545
H(6) C(26) 3.4269 no 2_545
H(6) H(24) 3.5572 no 2_545
H(6) H(25) 3.0860 no 2_545
H(7) C(11) 3.0504 no 1_455
H(7) C(12) 2.8551 no 1_455
H(7) C(13) 2.7752 no 1_455
H(7) C(14) 2.8768 no 1_455
H(7) C(15) 3.0740 no 1_455
H(7) C(16) 3.1513 no 1_455
H(7) C(29) 3.5684 no 2_545
H(7) H(12) 3.3418 no 1_455
H(7) H(13) 3.2380 no 1_455
H(7) H(14) 3.3567 no 1_455
H(7) H(29A) 2.8380 no 2_545
H(7) H(29C) 3.5869 no 2_545
H(8) C(15) 3.4987 no 1_455
H(8) C(27) 3.5190 no 1_455
H(8) C(28) 3.3082 no 1_455
H(8) C(29) 3.3084 no 2_545
H(8) H(15) 3.4898 no 1_455
H(8) H(19) 3.3977 no 3_556
H(8) H(20) 3.5889 no 3_556
H(8) H(27) 3.5623 no 1_455
H(8) H(28) 3.2241 no 1_455
H(8) H(29A) 3.0461 no 2_545
H(8) H(29B) 2.9454 no 2_545
H(8) H(29C) 3.4027 no 2_545
H(10) C(29) 3.5181 no 2_545
H(10) H(19) 3.4135 no 3_556
H(10) H(20) 3.3235 no 3_556
H(10) H(29B) 2.6546 no 2_545
H(12) C(29) 3.5246 no 2_545
H(12) H(7) 3.3418 no 1_655
H(12) H(20) 3.2316 no 3_556
H(12) H(26) 3.4465 no 2_645
H(12) H(27) 3.4961 no 2_645
H(12) H(29B) 2.5951 no 2_545
H(13) O(1) 3.4142 no 2_545
H(13) C(2) 3.4030 no 4_645
H(13) C(3) 3.2221 no 4_645
H(13) C(27) 3.2842 no 2_645
H(13) H(2) 2.9099 no 4_645
H(13) H(3) 2.5516 no 4_645
H(13) H(1A) 3.4482 no 2_545
H(13) H(7) 3.2380 no 1_655
H(13) H(27) 2.8382 no 2_645
H(14) C(2) 3.2884 no 4_645
H(14) C(3) 2.9626 no 4_645
H(14) C(21) 3.5731 no 3_656
H(14) C(24) 3.4571 no 3_656
H(14) H(2) 3.2318 no 4_645
H(14) H(3) 2.6798 no 4_645
H(14) H(7) 3.3567 no 1_655
H(14) H(24) 2.6623 no 3_656
H(14) H(25) 3.4516 no 3_656
H(14) H(29C) 3.3904 no 2_645
H(15) C(18) 3.3017 no 3_656
H(15) C(19) 3.4384 no 3_656
H(15) C(24) 3.4241 no 3_656
H(15) H(8) 3.4898 no 1_655
H(15) H(18) 3.3938 no 3_656
H(15) H(24) 2.6525 no 3_656
H(18) C(19) 3.4523 no 3_556
H(18) C(24) 3.3640 no 3_656
H(18) C(25) 3.1432 no 3_656
H(18) H(15) 3.3938 no 3_656
H(18) H(19) 3.0413 no 3_556
H(18) H(24) 3.3183 no 3_656
H(18) H(25) 2.9016 no 3_656
H(19) C(18) 3.3236 no 3_556
H(19) C(25) 3.4580 no 3_656
H(19) C(26) 3.4066 no 3_656
H(19) H(8) 3.3977 no 3_556
H(19) H(10) 3.4135 no 3_556
H(19) H(18) 3.0413 no 3_556
H(19) H(19) 3.5480 no 3_556
H(19) H(26) 3.5429 no 3_656
H(20) C(12) 3.3198 no 3_556
H(20) C(29) 3.3070 no 4_555
H(20) H(1A) 2.9467 no 4_555
H(20) H(8) 3.5889 no 3_556
H(20) H(10) 3.3235 no 3_556
H(20) H(12) 3.2316 no 3_556
H(20) H(25) 3.3452 no 1_455
H(20) H(29B) 2.8697 no 4_555
H(20) H(29C) 2.8580 no 4_555
H(21) Cl(1) 3.0637 no 4_555
H(21) N(1) 3.0439 no 2_555
H(21) C(1) 3.2617 no 2_555
H(21) C(5) 3.2026 no 2_555
H(21) H(1A) 2.8885 no 4_555
H(21) H(29C) 3.3559 no 4_555
H(22) C(4) 3.3406 no 2_555
H(22) C(5) 3.3190 no 2_555
H(22) C(6) 3.4513 no 2_555
H(22) C(7) 3.4970 no 2_555
H(22) C(8) 3.4379 no 2_555
H(22) C(9) 3.2995 no 2_555
H(22) H(26) 3.2901 no 1_455
H(24) C(14) 2.9905 no 3_656
H(24) C(15) 3.0025 no 3_656
H(24) H(6) 3.5572 no 2_555
H(24) H(14) 2.6623 no 3_656
H(24) H(15) 2.6525 no 3_656
H(24) H(18) 3.3183 no 3_656
H(25) C(14) 3.3904 no 3_656
H(25) C(19) 3.5345 no 1_655
H(25) C(20) 3.2405 no 1_655
H(25) C(21) 3.5399 no 1_655
H(25) H(3) 3.5872 no 2_555
H(25) H(6) 3.0860 no 2_555
H(25) H(14) 3.4516 no 3_656
H(25) H(18) 2.9016 no 3_656
H(25) H(20) 3.3452 no 1_655
H(26) Pd(1) 3.4694 no 1_655
H(26) C(17) 3.1398 no 1_655
H(26) C(18) 3.5261 no 1_655
H(26) C(21) 3.3458 no 1_655
H(26) C(22) 3.0266 no 1_655
H(26) H(12) 3.4465 no 2_655
H(26) H(19) 3.5429 no 3_656
H(26) H(22) 3.2901 no 1_655
H(27) Pd(1) 3.4327 no 1_655
H(27) Cu(1) 3.4413 no 1_655
H(27) O(1) 2.9221 no 1_655
H(27) N(2) 2.7840 no 1_655
H(27) N(3) 3.5625 no 1_655
H(27) C(9) 3.3084 no 1_655
H(27) C(10) 3.2279 no 1_655
H(27) C(13) 3.5686 no 2_655
H(27) H(2) 3.3098 no 3_555
H(27) H(8) 3.5623 no 1_655
H(27) H(12) 3.4961 no 2_655
H(27) H(13) 2.8382 no 2_655
H(28) C(2) 3.2085 no 3_555
H(28) C(8) 3.1334 no 1_655
H(28) C(9) 3.2998 no 1_655
H(28) H(1) 3.5158 no 3_555
H(28) H(2) 2.3356 no 3_555
H(28) H(8) 3.2241 no 1_655
H(29A) C(7) 2.9061 no 2_555
H(29A) C(8) 3.0218 no 2_555
H(29A) H(2) 3.5494 no 3_555
H(29A) H(7) 2.8380 no 2_555
H(29A) H(8) 3.0461 no 2_555
H(29B) C(8) 3.2175 no 2_555
H(29B) C(10) 3.5461 no 2_555
H(29B) C(12) 3.3990 no 2_555
H(29B) H(8) 2.9454 no 2_555
H(29B) H(10) 2.6546 no 2_555
H(29B) H(12) 2.5951 no 2_555
H(29B) H(20) 2.8697 no 4_554
H(29C) C(1) 3.3023 no 3_555
H(29C) C(2) 3.1512 no 3_555
H(29C) C(20) 3.3643 no 4_554
H(29C) H(1) 3.1193 no 3_555
H(29C) H(2) 2.8346 no 3_555
H(29C) H(7) 3.5869 no 2_555
H(29C) H(8) 3.4027 no 2_555
H(29C) H(14) 3.3904 no 2_655
H(29C) H(20) 2.8580 no 4_554
H(29C) H(21) 3.3559 no 4_554

loop_
_geom_torsion_atom_site_label_1
_geom_torsion_atom_site_label_2
_geom_torsion_atom_site_label_3
_geom_torsion_atom_site_label_4
_geom_torsion
_geom_torsion_publ_flag
P(1) Pd(1) N(3) C(10) 151.1(7) no
P(1) Pd(1) N(3) C(11) -17.5(5) no
N(3) Pd(1) P(1) C(16) 16.2(3) no
N(3) Pd(1) P(1) C(17) -97.7(3) no
N(3) Pd(1) P(1) C(23) 131.4(3) no
C(29) Pd(1) P(1) C(16) -162.7(4) no
C(29) Pd(1) P(1) C(17) 83.4(4) no
C(29) Pd(1) P(1) C(23) -47.6(4) no
O(1) Pd(1) N(3) C(10) -25.7(7) no
O(1) Pd(1) N(3) C(11) 165.6(6) no
N(3) Pd(1) O(1) Cu(1) -14.2(7) no
C(29) Pd(1) O(1) Cu(1) 164.9(7) no
Cl(1) Cu(1) O(1) Pd(1) -149.6(6) no
Cl(1) Cu(1) N(1) C(1) 13.6(8) no
Cl(1) Cu(1) N(1) C(5) -157.6(6) no
O(1) Cu(1) N(2) C(9) 146.9(6) no
O(1) Cu(1) N(2) C(10) -52.5(9) no
N(2) Cu(1) O(1) Pd(1) 38.5(6) no
N(1) Cu(1) N(2) C(9) -15.0(6) no
N(1) Cu(1) N(2) C(10) 145.6(9) no
N(2) Cu(1) N(1) C(1) -173.7(9) no
N(2) Cu(1) N(1) C(5) 15.0(6) no
Pd(1) P(1) C(16) C(11) -16.5(7) no
Pd(1) P(1) C(16) C(15) 164.0(7) no
Pd(1) P(1) C(17) C(18) 113.3(8) no
Pd(1) P(1) C(17) C(22) -64.2(8) no
Pd(1) P(1) C(23) C(24) 146.3(5) no
Pd(1) P(1) C(23) C(28) -30.9(9) no
C(16) P(1) C(17) C(18) 1.8(10) no
C(16) P(1) C(17) C(22) -175.7(7) no
C(17) P(1) C(16) C(11) 104.1(7) no
C(17) P(1) C(16) C(15) -75.4(9) no
C(16) P(1) C(23) C(24) -100.1(7) no
C(16) P(1) C(23) C(28) 82.7(8) no
C(23) P(1) C(16) C(11) -142.8(7) no
C(23) P(1) C(16) C(15) 37.7(9) no
C(17) P(1) C(23) C(24) 12.0(9) no
C(17) P(1) C(23) C(28) -165.2(7) no
C(23) P(1) C(17) C(18) -109.6(9) no
C(23) P(1) C(17) C(22) 72.8(8) no
Cu(1) N(1) C(1) C(2) -171.4(7) no
Cu(1) N(1) C(5) C(4) 171.5(7) no
Cu(1) N(1) C(5) C(9) -12.4(11) no
C(1) N(1) C(5) C(4) -0.8(16) no
C(1) N(1) C(5) C(9) 175.3(10) no
C(5) N(1) C(1) C(2) -0.6(17) no
Cu(1) N(2) C(9) C(5) 12.6(11) no
Cu(1) N(2) C(9) C(8) -162.4(8) no
Cu(1) N(2) C(10) N(3) 26.0(16) no
C(9) N(2) C(10) N(3) -173.9(10) no
C(10) N(2) C(9) C(5) -151.4(9) no
C(10) N(2) C(9) C(8) 33.6(15) no
Pd(1) N(3) C(10) N(2) 23.2(15) no
Pd(1) N(3) C(11) C(12) -165.3(7) no
Pd(1) N(3) C(11) C(16) 11.2(12) no
C(10) N(3) C(11) C(12) 24.7(15) no
C(10) N(3) C(11) C(16) -158.7(9) no
C(11) N(3) C(10) N(2) -168.2(9) no
N(1) C(1) C(2) C(3) 2.2(19) no
C(1) C(2) C(3) C(4) -2.2(19) no
C(2) C(3) C(4) C(5) 0.9(17) no
C(2) C(3) C(4) C(6) 178.7(11) no
C(3) C(4) C(5) N(1) 0.7(16) no
C(3) C(4) C(5) C(9) -175.3(10) no
C(3) C(4) C(6) C(7) -179.7(11) no
C(5) C(4) C(6) C(7) -2.0(17) no
C(6) C(4) C(5) N(1) -177.3(10) no
C(6) C(4) C(5) C(9) 6.7(16) no
N(1) C(5) C(9) N(2) -0.1(14) no
N(1) C(5) C(9) C(8) 175.3(9) no
C(4) C(5) C(9) N(2) 176.1(9) no
C(4) C(5) C(9) C(8) -8.5(16) no
C(4) C(6) C(7) C(8) -1.0(19) no
C(6) C(7) C(8) C(9) -0.7(18) no
C(7) C(8) C(9) N(2) -179.8(10) no
C(7) C(8) C(9) C(5) 5.4(17) no
N(3) C(11) C(12) C(13) 175.9(10) no
N(3) C(11) C(16) P(1) 4.6(13) no
N(3) C(11) C(16) C(15) -175.9(8) no
C(12) C(11) C(16) P(1) -178.6(9) no
C(12) C(11) C(16) C(15) 0.9(15) no
C(16) C(11) C(12) C(13) -0.6(16) no
C(11) C(12) C(13) C(14) -1.0(19) no
C(12) C(13) C(14) C(15) 2.4(19) no
C(13) C(14) C(15) C(16) -2.2(18) no
C(14) C(15) C(16) P(1) -180.0(10) no
C(14) C(15) C(16) C(11) 0.5(17) no
P(1) C(17) C(18) C(19) -176.2(8) no
P(1) C(17) C(22) C(21) 177.2(8) no
C(18) C(17) C(22) C(21) -0.6(17) no
C(22) C(17) C(18) C(19) 1.4(18) no
C(17) C(18) C(19) C(20) -1(2) no
C(18) C(19) C(20) C(21) -0(3) no
C(19) C(20) C(21) C(22) 1(3) no
C(20) C(21) C(22) C(17) -1(2) no
P(1) C(23) C(24) C(25) 179.8(8) no
P(1) C(23) C(28) C(27) -179.9(8) no
C(24) C(23) C(28) C(27) 3.0(18) no
C(28) C(23) C(24) C(25) -2.9(17) no
C(23) C(24) C(25) C(26) 1(2) no
C(24) C(25) C(26) C(27) 0(3) no
C(25) C(26) C(27) C(28) -0(3) no
C(26) C(27) C(28) C(23) -1(2) no
